data_7051677
loop_
_publ_author_name
'Klap\"otke, Thomas M.'
'Sabat\'e, Carles Mir\'o'

_publ_section_title
;
 New energetic compounds based on the nitrogen-rich
 5,5&#x2032;-azotetrazolate anion ([C2N10]2&#x2212;)
;
_journal_issue 7
_journal_name_full 'New Journal of Chemistry'
_journal_page_first 1605
_journal_paper_doi 10.1039/b820381d
_journal_volume 33
_journal_year 2009
_chemical_formula_moiety 'C2 N10, 2(C H6 N3 O), 2(H2 O)'
_chemical_formula_sum 'C4 H16 N16 O4'
_chemical_formula_weight 352.33
_space_group_IT_number 2
_symmetry_cell_setting triclinic
_symmetry_space_group_name_Hall '-P 1'
_symmetry_space_group_name_H-M 'P -1'
_audit_creation_date 2008-06-26T19:21:18-00:00
_audit_creation_method 'WinGX routine CIF_UPDATE'
_cell_angle_alpha 105.125(1)
_cell_angle_beta 90.933(1)
_cell_angle_gamma 102.871(2)
_cell_formula_units_Z 1
_cell_length_a 4.563(1)
_cell_length_b 7.362(2)
_cell_length_c 11.334(1)
_cell_measurement_reflns_used 3898
_cell_measurement_temperature 100(2)
_cell_measurement_theta_max 25.350
_cell_measurement_theta_min 3.134
_cell_volume 357.19(13)
_computing_cell_refinement
;
CrysAlis RED, Oxford Diffraction Ltd.,
Version 1.171.31.7 (release 18-10-2006 CrysAlis171 .NET)
(compiled Oct 18 2006,16:28:17)
;
_computing_data_collection
;
CrysAlis CCD, Oxford Diffraction Ltd.,
Version 1.171.31.7 (release 18-10-2006 CrysAlis171 .NET)
(compiled Oct 18 2006,16:28:17)
;
_computing_data_reduction
;
CrysAlis RED, Oxford Diffraction Ltd.,
Version 1.171.31.7 (release 18-10-2006 CrysAlis171 .NET)
(compiled Oct 18 2006,16:28:17)
;
_computing_molecular_graphics 'Ortep-3 for Windows (Farrugia, 1997)'
_computing_publication_material 'WinGX publication routines (Farrugia, 1999)'
_computing_structure_refinement 'SHELXL-97 (Sheldrick, 1997)'
_computing_structure_solution 'SHELXS-97 (Sheldrick, 1997)'
_diffrn_measured_fraction_theta_full 0.991
_diffrn_measured_fraction_theta_max 0.991
_diffrn_measurement_device 'CCD camera on \k-goniostat'
_diffrn_measurement_device_type 'Oxford Xcalibur3 CCD area detector'
_diffrn_measurement_method 'omega scan'
_diffrn_radiation_probe x-ray
_diffrn_radiation_type MoK\a
_diffrn_radiation_wavelength 0.71073
_diffrn_reflns_av_R_equivalents 0.0253
_diffrn_reflns_av_sigmaI/netI 0.0284
_diffrn_reflns_limit_h_max 5
_diffrn_reflns_limit_h_min -5
_diffrn_reflns_limit_k_max 8
_diffrn_reflns_limit_k_min -9
_diffrn_reflns_limit_l_max 14
_diffrn_reflns_limit_l_min -14
_diffrn_reflns_number 4400
_diffrn_reflns_theta_full 25.38
_diffrn_reflns_theta_max 25.38
_diffrn_reflns_theta_min 3.74
_exptl_absorpt_coefficient_mu 0.140
_exptl_absorpt_correction_type none
_exptl_crystal_colour orange
_exptl_crystal_density_diffrn 1.638
_exptl_crystal_density_method 'not measured'
_exptl_crystal_description platelet
_exptl_crystal_F_000 184
_exptl_crystal_size_max 0.29
_exptl_crystal_size_mid 0.13
_exptl_crystal_size_min 0.07
_refine_diff_density_max 0.118
_refine_diff_density_min -0.347
_refine_diff_density_rms 0.059
_refine_ls_extinction_expression Fc^*^=kFc[1+0.001xFc^2^\l^3^/sin(2\q)]^-1/4^
_refine_ls_extinction_method none
_refine_ls_goodness_of_fit_ref 1.071
_refine_ls_hydrogen_treatment mixed
_refine_ls_matrix_type full
_refine_ls_number_parameters 122
_refine_ls_number_reflns 1311
_refine_ls_number_restraints 0
_refine_ls_restrained_S_all 1.071
_refine_ls_R_factor_all 0.0590
_refine_ls_R_factor_gt 0.0530
_refine_ls_shift/su_max 0.000
_refine_ls_shift/su_mean 0.000
_refine_ls_structure_factor_coef Fsqd
_refine_ls_weighting_details 'calc w=1/[\s^2^(Fo^2^)+(0.0335P)^2^+0.3575P] where P=(Fo^2^+2Fc^2^)/3'
_refine_ls_weighting_scheme calc
_refine_ls_wR_factor_gt 0.1323
_refine_ls_wR_factor_ref 0.1378
_reflns_number_gt 1164
_reflns_number_total 1311
_reflns_threshold_expression >2sigma(I)
_cod_data_source_file b820381d.txt
_cod_data_source_block SczZTx2H2O_mn066
_cod_original_cell_volume 357.20(13)
_cod_database_code 7051677

loop_
_symmetry_equiv_pos_as_xyz
'x, y, z'
'-x, -y, -z'

loop_
_atom_site_label
_atom_site_type_symbol
_atom_site_fract_x
_atom_site_fract_y
_atom_site_fract_z
_atom_site_U_iso_or_equiv
_atom_site_adp_type
_atom_site_occupancy
_atom_site_symmetry_multiplicity
_atom_site_calc_flag
_atom_site_refinement_flags
_atom_site_disorder_assembly
_atom_site_disorder_group
O1 O 0.8249(4) 0.0041(2) 0.88506(14) 0.0289(4) Uani 1 1 d . . .
O2 O 0.6947(5) -0.3120(3) 1.02225(16) 0.0385(5) Uani 1 1 d . . .
N1 N 0.5334(5) 0.2846(3) 0.56094(17) 0.0300(5) Uani 1 1 d . . .
N3 N 0.5431(4) 0.3681(3) 0.76003(18) 0.0296(5) Uani 1 1 d . . .
N2 N 0.3891(4) 0.2520(3) 0.65847(18) 0.0287(5) Uani 1 1 d . . .
N6 N 0.8101(5) -0.0464(3) 0.67755(18) 0.0284(5) Uani 1 1 d . . .
N8 N 0.2926(5) -0.2352(3) 0.87260(19) 0.0281(5) Uani 1 1 d . . .
N7 N 0.4078(4) -0.1825(3) 0.76800(19) 0.0293(5) Uani 1 1 d . . .
N4 N 0.7906(4) 0.4786(3) 0.73208(19) 0.0307(5) Uani 1 1 d . . .
N5 N 1.0178(5) 0.5265(3) 0.55647(19) 0.0336(5) Uani 1 1 d . . .
C2 C 0.6941(5) -0.0691(3) 0.7809(2) 0.0232(5) Uani 1 1 d . . .
C1 C 0.7774(5) 0.4248(3) 0.6101(2) 0.0263(5) Uani 1 1 d . . .
H6B H 0.712(7) -0.101(4) 0.609(3) 0.036(8) Uiso 1 1 d . . .
H7 H 0.322(7) -0.252(5) 0.702(3) 0.038(8) Uiso 1 1 d . . .
H6A H 0.980(7) 0.035(4) 0.678(3) 0.033(7) Uiso 1 1 d . . .
H8C H 0.116(9) -0.343(6) 0.842(4) 0.069(11) Uiso 1 1 d . . .
H8B H 0.445(8) -0.265(5) 0.922(3) 0.053(9) Uiso 1 1 d . . .
H8A H 0.227(6) -0.146(5) 0.920(3) 0.031(7) Uiso 1 1 d . . .
H2A H 0.845(11) -0.214(6) 1.057(4) 0.067(11) Uiso 1 1 d . . .
H2B H 0.594(11) -0.344(7) 1.087(5) 0.090(14) Uiso 1 1 d . . .

loop_
_atom_site_aniso_label
_atom_site_aniso_U_11
_atom_site_aniso_U_22
_atom_site_aniso_U_33
_atom_site_aniso_U_23
_atom_site_aniso_U_13
_atom_site_aniso_U_12
O1 0.0270(9) 0.0329(9) 0.0186(8) 0.0026(7) -0.0032(6) -0.0043(7)
O2 0.0390(11) 0.0428(11) 0.0233(9) 0.0092(8) -0.0027(8) -0.0116(8)
N1 0.0329(11) 0.0374(12) 0.0188(11) 0.0063(8) 0.0008(8) 0.0081(9)
N3 0.0290(11) 0.0321(11) 0.0224(11) 0.0051(8) 0.0031(8) -0.0008(8)
N2 0.0253(11) 0.0307(11) 0.0264(11) 0.0064(8) 0.0018(8) 0.0001(8)
N6 0.0258(11) 0.0354(12) 0.0185(11) 0.0054(9) -0.0024(8) -0.0018(9)
N8 0.0238(11) 0.0294(11) 0.0243(11) 0.0020(9) 0.0032(8) -0.0014(9)
N7 0.0227(11) 0.0367(12) 0.0208(11) 0.0057(9) -0.0030(8) -0.0056(8)
N4 0.0263(11) 0.0309(11) 0.0299(11) 0.0073(9) 0.0032(8) -0.0024(8)
N5 0.0355(12) 0.0330(12) 0.0287(11) 0.0121(9) 0.0237(9) 0.0101(9)
C2 0.0225(11) 0.0231(11) 0.0219(11) 0.0043(9) -0.0009(9) 0.0038(9)
C1 0.0228(11) 0.0288(12) 0.0302(12) 0.0126(11) 0.0079(9) 0.0063(9)

loop_
_geom_angle_atom_site_label_1
_geom_angle_atom_site_label_2
_geom_angle_atom_site_label_3
_geom_angle
_geom_angle_site_symmetry_1
_geom_angle_site_symmetry_3
_geom_angle_publ_flag
H2A O2 H2B 104(4) . . ?
C1 N1 N2 103.92(19) . . ?
N2 N3 N4 109.64(19) . . ?
N3 N2 N1 109.53(19) . . ?
C2 N6 H6B 121(2) . . ?
C2 N6 H6A 121.8(19) . . ?
H6B N6 H6A 117(3) . . ?
N7 N8 H8C 106(2) . . ?
N7 N8 H8B 112(2) . . ?
H8C N8 H8B 114(3) . . ?
N7 N8 H8A 111.8(19) . . ?
H8C N8 H8A 106(3) . . ?
H8B N8 H8A 107(3) . . ?
C2 N7 N8 117.5(2) . . ?
C2 N7 H7 124(2) . . ?
N8 N7 H7 115(2) . . ?
C1 N4 N3 104.51(19) . . ?
N5 N5 C1 111.3(3) 2_766 . ?
O1 C2 N6 125.1(2) . . ?
O1 C2 N7 119.3(2) . . ?
N6 C2 N7 115.6(2) . . ?
N4 C1 N1 112.4(2) . . ?
N4 C1 N5 115.5(2) . . ?
N1 C1 N5 132.1(2) . . ?

loop_
_geom_bond_atom_site_label_1
_geom_bond_atom_site_label_2
_geom_bond_distance
_geom_bond_site_symmetry_2
_geom_bond_publ_flag
O1 C2 1.242(3) . ?
O2 H2A 0.88(5) . ?
O2 H2B 0.93(5) . ?
N1 C1 1.336(3) . ?
N1 N2 1.343(3) . ?
N3 N2 1.320(3) . ?
N3 N4 1.332(3) . ?
N6 C2 1.328(3) . ?
N6 H6B 0.84(3) . ?
N6 H6A 0.87(3) . ?
N8 N7 1.415(3) . ?
N8 H8C 0.98(4) . ?
N8 H8B 0.98(4) . ?
N8 H8A 0.85(3) . ?
N7 C2 1.367(3) . ?
N7 H7 0.83(3) . ?
N4 C1 1.332(3) . ?
N5 N5 1.233(4) 2_766 ?
N5 C1 1.423(3) . ?

loop_
_geom_hbond_atom_site_label_D
_geom_hbond_atom_site_label_H
_geom_hbond_atom_site_label_A
_geom_hbond_distance_DH
_geom_hbond_distance_HA
_geom_hbond_distance_DA
_geom_hbond_angle_DHA
_geom_hbond_site_symmetry_A
N6 H6B N1 0.84(3) 2.17(3) 3.000(3) 171(3) 2_656
N7 H7 N5 0.83(3) 2.19(4) 2.998(3) 165(3) 1_445
N6 H6A N2 0.87(3) 2.22(3) 3.088(4) 173(3) 1_655
N8 H8C N4 0.98(4) 1.92(4) 2.864(3) 159(3) 1_445
N8 H8B O2 0.98(4) 1.75(4) 2.725(3) 174(3) .
N8 H8A O1 0.85(3) 2.23(3) 2.957(3) 144(3) 2_657
N8 H8A O1 0.85(3) 2.42(3) 3.038(4) 131(2) 1_455
O2 H2A O1 0.88(5) 1.87(5) 2.742(3) 174(4) 2_757
O2 H2B N3 0.93(5) 1.89(5) 2.803(3) 168(4) 2_657

loop_
_geom_torsion_atom_site_label_1
_geom_torsion_atom_site_label_2
_geom_torsion_atom_site_label_3
_geom_torsion_atom_site_label_4
_geom_torsion
_geom_torsion_site_symmetry_1
_geom_torsion_site_symmetry_2
_geom_torsion_site_symmetry_3
_geom_torsion_site_symmetry_4
_geom_torsion_publ_flag
N4 N3 N2 N1 -0.1(3) . . . . ?
C1 N1 N2 N3 -0.2(3) . . . . ?
N2 N3 N4 C1 0.3(3) . . . . ?
N8 N7 C2 O1 -9.7(3) . . . . ?
N8 N7 C2 N6 170.5(2) . . . . ?
N3 N4 C1 N1 -0.4(3) . . . . ?
N3 N4 C1 N5 178.73(19) . . . . ?
N2 N1 C1 N4 0.4(3) . . . . ?
N2 N1 C1 N5 -178.6(2) . . . . ?
N5 N5 C1 N4 -177.3(2) 2_766 . . . ?
N5 N5 C1 N1 1.7(4) 2_766 . . . ?
